data_7245585
loop_
_publ_author_name
'Sigalov, Mark'
'Mazor, Royi'
'Ellern, Arkady'
'Larina, Nina'
'Lokshin, Vladimir'
'Khodorkovsky, Vladimir'

_publ_section_title
;
 Conjugated donor--acceptor substituted systems involving the
 1,3-indandione-derived electron accepting moieties
;
_journal_issue 43
_journal_name_full 'RSC Advances'
_journal_page_first 27766
_journal_page_last 27774
_journal_paper_doi 10.1039/D2RA05335G
_journal_volume 12
_journal_year 2022
_chemical_formula_sum 'C25 H21 N3 O'
_chemical_formula_weight 379.45
_space_group_crystal_system triclinic
_space_group_IT_number 2
_space_group_name_Hall '-P 1'
_space_group_name_H-M_alt 'P -1'
_atom_sites_solution_hydrogens geom
_audit_creation_method SHELXL-2018/3
_audit_update_record
;
2022-07-28 deposited with the CCDC.	2022-09-21 downloaded from the CCDC.
;
_cell_angle_alpha 103.172(16)
_cell_angle_beta 107.987(18)
_cell_angle_gamma 93.834(19)
_cell_formula_units_Z 4
_cell_length_a 11.991(3)
_cell_length_b 12.429(3)
_cell_length_c 14.575(3)
_cell_measurement_reflns_used 53
_cell_measurement_temperature 193(2)
_cell_measurement_theta_max 16.56
_cell_measurement_theta_min 2.18
_cell_volume 1989.5(9)
_computing_cell_refinement 'Syntax P-1 Suite'
_computing_data_collection 'Syntax P-1 Suite'
_computing_data_reduction 'Syntax P-1 Suite'
_computing_molecular_graphics 'XSHELL, Bruker'
_computing_publication_material "'XSHELL, Bruker"
_computing_structure_refinement 'SHELXL-2018/3 (Sheldrick, 2018)'
_computing_structure_solution 'Syntax P-1 Suite'
_diffrn_ambient_temperature 193(2)
_diffrn_measured_fraction_theta_full 0.942
_diffrn_measured_fraction_theta_max 0.942
_diffrn_measurement_device_type 'Syntax P-1'
_diffrn_measurement_method '2-theta/omega scan'
_diffrn_radiation_monochromator graphite
_diffrn_radiation_source 'fine-focus sealed tube'
_diffrn_radiation_type MoK\a
_diffrn_radiation_wavelength 0.71073
_diffrn_reflns_av_R_equivalents 0.0508
_diffrn_reflns_av_unetI/netI 0.0442
_diffrn_reflns_Laue_measured_fraction_full 0.942
_diffrn_reflns_Laue_measured_fraction_max 0.942
_diffrn_reflns_limit_h_max 11
_diffrn_reflns_limit_h_min 0
_diffrn_reflns_limit_k_max 13
_diffrn_reflns_limit_k_min -13
_diffrn_reflns_limit_l_max 15
_diffrn_reflns_limit_l_min -16
_diffrn_reflns_number 5521
_diffrn_reflns_point_group_measured_fraction_full 0.942
_diffrn_reflns_point_group_measured_fraction_max 0.942
_diffrn_reflns_theta_full 22.974
_diffrn_reflns_theta_max 22.974
_diffrn_reflns_theta_min 2.290
_exptl_absorpt_coefficient_mu 0.079
_exptl_crystal_colour yellow
_exptl_crystal_density_diffrn 1.267
_exptl_crystal_description block
_exptl_crystal_F_000 800
_exptl_crystal_size_max 0.28
_exptl_crystal_size_mid 0.21
_exptl_crystal_size_min 0.14
_refine_diff_density_max 1.221
_refine_diff_density_min -0.859
_refine_diff_density_rms 0.067
_refine_ls_extinction_method none
_refine_ls_goodness_of_fit_ref 1.031
_refine_ls_hydrogen_treatment constr
_refine_ls_matrix_type full
_refine_ls_number_parameters 527
_refine_ls_number_reflns 5205
_refine_ls_number_restraints 9
_refine_ls_restrained_S_all 1.033
_refine_ls_R_factor_all 0.0995
_refine_ls_R_factor_gt 0.0719
_refine_ls_shift/su_max 0.000
_refine_ls_shift/su_mean 0.000
_refine_ls_structure_factor_coef Fsqd
_refine_ls_weighting_details 'w=1/[\s^2^(Fo^2^)+(0.1159P)^2^+2.7047P] where P=(Fo^2^+2Fc^2^)/3'
_refine_ls_weighting_scheme calc
_refine_ls_wR_factor_gt 0.1842
_refine_ls_wR_factor_ref 0.2067
_reflns_number_gt 3840
_reflns_number_total 5205
_reflns_threshold_expression 'I > 2\s(I)'
_cod_data_source_file d2ra05335g3.cif
_cod_data_source_block DIDLET
_cod_original_cell_volume 1989.5(8)
_cod_database_code 7245585
_shelx_space_group_comment
;
The symmetry employed for this shelxl refinement is uniquely defined
by the following loop, which should always be used as a source of
symmetry information in preference to the above space-group names.
They are only intended as comments.
;

loop_
_space_group_symop_operation_xyz
'x, y, z'
'-x, -y, -z'

loop_
_atom_site_label
_atom_site_type_symbol
_atom_site_fract_x
_atom_site_fract_y
_atom_site_fract_z
_atom_site_U_iso_or_equiv
_atom_site_adp_type
_atom_site_occupancy
_atom_site_site_symmetry_order
_atom_site_calc_flag
_atom_site_refinement_flags_posn
_atom_site_refinement_flags_adp
_atom_site_refinement_flags_occupancy
_atom_site_disorder_assembly
_atom_site_disorder_group
O1 O 0.7025(3) 0.2103(2) 0.1869(2) 0.0391(8) Uani 1 1 d . . . . .
N1 N 1.3107(3) -0.0857(3) 0.1286(2) 0.0304(8) Uani 1 1 d . . . . .
N2 N 0.6088(4) 0.7208(3) 0.0585(3) 0.0418(10) Uani 1 1 d . . . . .
N3 N 0.9001(5) 0.5794(4) 0.0237(4) 0.0770(17) Uani 1 1 d . . . . .
C1 C 0.6832(4) 0.3004(3) 0.1690(3) 0.0292(10) Uani 1 1 d . . . . .
C2 C 0.7501(3) 0.3693(3) 0.1278(3) 0.0260(9) Uani 1 1 d . . . . .
C3 C 0.6912(3) 0.4669(3) 0.1181(3) 0.0256(9) Uani 1 1 d . . . . .
C3A C 0.5895(3) 0.4582(3) 0.1551(3) 0.0258(9) Uani 1 1 d . . . . .
C4 C 0.5059(4) 0.5283(3) 0.1645(3) 0.0316(10) Uani 1 1 d . . . . .
H4 H 0.508094 0.596931 0.146376 0.038 Uiso 1 1 calc R U . . .
C5 C 0.4193(4) 0.4951(4) 0.2009(3) 0.0391(11) Uani 1 1 d . . . . .
H5 H 0.360108 0.541019 0.205888 0.047 Uiso 1 1 calc R U . . .
C6 C 0.4163(4) 0.3974(4) 0.2302(4) 0.0420(11) Uani 1 1 d . . . . .
H6 H 0.355992 0.377664 0.255655 0.050 Uiso 1 1 calc R U . . .
C7 C 0.5001(4) 0.3277(3) 0.2230(3) 0.0342(10) Uani 1 1 d . . . . .
H7 H 0.499151 0.260575 0.243621 0.041 Uiso 1 1 calc R U . . .
C7A C 0.5847(4) 0.3591(3) 0.1850(3) 0.0280(9) Uani 1 1 d . . . . .
C8 C 0.8472(4) 0.3410(3) 0.1018(3) 0.0300(10) Uani 1 1 d . . . . .
H8 H 0.879299 0.390387 0.072252 0.036 Uiso 1 1 calc R U . . .
C9 C 0.9049(4) 0.2474(3) 0.1138(3) 0.0295(10) Uani 1 1 d . . . . .
H9 H 0.877536 0.194918 0.143220 0.035 Uiso 1 1 calc R U . . .
C10 C 1.0002(4) 0.2329(3) 0.0828(3) 0.0297(10) Uani 1 1 d . . . . .
H10 H 1.020573 0.286708 0.051359 0.036 Uiso 1 1 calc R U . . .
C11 C 1.0736(3) 0.1473(3) 0.0914(3) 0.0247(9) Uani 1 1 d . . . . .
C12 C 1.0583(3) 0.0622(3) 0.1374(3) 0.0250(9) Uani 1 1 d . . . . .
H12 H 0.993606 0.058190 0.161701 0.030 Uiso 1 1 calc R U . . .
C13 C 1.1341(3) -0.0148(3) 0.1482(3) 0.0244(9) Uani 1 1 d . . . . .
H13 H 1.121661 -0.070659 0.180443 0.029 Uiso 1 1 calc R U . . .
C14 C 1.2312(3) -0.0128(3) 0.1120(3) 0.0254(9) Uani 1 1 d . . . . .
C15 C 1.2440(4) 0.0691(3) 0.0611(3) 0.0296(9) Uani 1 1 d . . . . .
H15 H 1.305685 0.070960 0.033077 0.035 Uiso 1 1 calc R U . . .
C16 C 1.1667(4) 0.1459(3) 0.0525(3) 0.0304(10) Uani 1 1 d . . . . .
H16 H 1.176916 0.200601 0.018490 0.037 Uiso 1 1 calc R U . . .
C17 C 1.3155(4) -0.1512(3) 0.2011(3) 0.0339(10) Uani 1 1 d . . . . .
H17A H 1.285195 -0.110540 0.253005 0.041 Uiso 1 1 calc R U . . .
H17B H 1.399221 -0.158091 0.234387 0.041 Uiso 1 1 calc R U . . .
C18 C 1.2443(5) -0.2674(4) 0.1549(4) 0.0467(12) Uani 1 1 d . . . . .
H18A H 1.160665 -0.261414 0.123988 0.070 Uiso 1 1 calc R U . . .
H18B H 1.252016 -0.307049 0.206939 0.070 Uiso 1 1 calc R U . . .
H18C H 1.274269 -0.308671 0.103911 0.070 Uiso 1 1 calc R U . . .
C19 C 1.4000(4) -0.0986(3) 0.0790(3) 0.0332(10) Uani 1 1 d . . . . .
H19A H 1.366265 -0.087889 0.011135 0.040 Uiso 1 1 calc R U . . .
H19B H 1.418907 -0.175744 0.071700 0.040 Uiso 1 1 calc R U . . .
C20 C 1.5132(4) -0.0173(4) 0.1349(4) 0.0442(12) Uani 1 1 d . . . . .
H20A H 1.495808 0.059304 0.139678 0.066 Uiso 1 1 calc R U . . .
H20B H 1.569926 -0.031181 0.099019 0.066 Uiso 1 1 calc R U . . .
H20C H 1.547215 -0.027384 0.202213 0.066 Uiso 1 1 calc R U . . .
C21 C 0.7210(4) 0.5537(3) 0.0821(3) 0.0293(10) Uani 1 1 d . . . . .
C22 C 0.6560(4) 0.6450(3) 0.0713(3) 0.0296(10) Uani 1 1 d . . . . .
C23 C 0.8217(5) 0.5641(4) 0.0500(4) 0.0454(12) Uani 1 1 d . . . . .
O1' O 0.1641(3) 0.7844(2) 0.3481(2) 0.0373(7) Uani 1 1 d . . . . .
N1' N 0.8016(3) 0.5231(3) 0.5637(3) 0.0491(11) Uani 1 1 d D . . . .
N2' N 0.0796(4) 1.3209(3) 0.5764(3) 0.0505(11) Uani 1 1 d . . . . .
N3' N 0.4019(4) 1.2085(3) 0.7008(3) 0.0420(9) Uani 1 1 d . . . . .
C1' C 0.1457(4) 0.8778(3) 0.3828(3) 0.0281(9) Uani 1 1 d . . . . .
C2' C 0.2269(3) 0.9659(3) 0.4684(3) 0.0248(9) Uani 1 1 d . . . . .
C3' C 0.1635(3) 1.0614(3) 0.4834(3) 0.0246(9) Uani 1 1 d . . . . .
C3'A C 0.0452(3) 1.0332(3) 0.4039(3) 0.0250(9) Uani 1 1 d . . . . .
C4' C -0.0496(4) 1.0926(3) 0.3797(3) 0.0321(10) Uani 1 1 d . . . . .
H4' H -0.045227 1.166827 0.417630 0.039 Uiso 1 1 calc R U . . .
C5' C -0.1501(4) 1.0417(4) 0.2994(3) 0.0357(11) Uani 1 1 d . . . . .
H5' H -0.214724 1.082004 0.282525 0.043 Uiso 1 1 calc R U . . .
C6' C -0.1592(4) 0.9339(4) 0.2431(3) 0.0352(10) Uani 1 1 d . . . . .
H6' H -0.229865 0.900845 0.188840 0.042 Uiso 1 1 calc R U . . .
C7' C -0.0656(4) 0.8737(4) 0.2653(3) 0.0339(10) Uani 1 1 d . . . . .
H7' H -0.070522 0.799653 0.226759 0.041 Uiso 1 1 calc R U . . .
C7'A C 0.0353(3) 0.9247(3) 0.3456(3) 0.0268(9) Uani 1 1 d . . . . .
C8' C 0.3404(3) 0.9554(3) 0.5215(3) 0.0272(9) Uani 1 1 d . . . . .
H8' H 0.383252 1.017024 0.576212 0.033 Uiso 1 1 calc R U . . .
C9' C 0.4001(3) 0.8635(3) 0.5037(3) 0.0277(9) Uani 1 1 d . . . . .
H9' H 0.362999 0.801751 0.447361 0.033 Uiso 1 1 calc R U . . .
C10' C 0.5114(4) 0.8621(3) 0.5666(3) 0.0301(10) Uani 1 1 d . . . . .
H10' H 0.544452 0.926613 0.621024 0.036 Uiso 1 1 calc R U . . .
C11' C 0.5839(3) 0.7762(3) 0.5610(3) 0.0242(9) Uani 1 1 d . . . . .
C12' C 0.5542(4) 0.6772(3) 0.4828(3) 0.0286(9) Uani 1 1 d . . . . .
H12' H 0.481879 0.666492 0.428914 0.034 Uiso 1 1 calc R U . . .
C13' C 0.6259(4) 0.5964(3) 0.4820(3) 0.0327(10) Uani 1 1 d . . . . .
H13' H 0.603206 0.531756 0.427111 0.039 Uiso 1 1 calc R U . . .
C14' C 0.7339(4) 0.6073(3) 0.5617(3) 0.0310(10) Uani 1 1 d . . . . .
C15' C 0.7658(3) 0.7076(3) 0.6380(3) 0.0256(9) Uani 1 1 d . . . . .
H15' H 0.838863 0.719403 0.691173 0.031 Uiso 1 1 calc R U . . .
C16' C 0.6942(4) 0.7880(3) 0.6372(3) 0.0275(9) Uani 1 1 d . . . . .
H16' H 0.719411 0.854675 0.689907 0.033 Uiso 1 1 calc R U . . .
C17' C 0.7588(5) 0.4119(3) 0.5017(4) 0.082(2) Uani 1 1 d D U . . .
H17C H 0.671259 0.399557 0.472420 0.099 Uiso 1 1 calc R U . . .
H17D H 0.783769 0.356220 0.540028 0.099 Uiso 1 1 calc R U . . .
C19' C 0.9087(4) 0.5304(3) 0.6488(3) 0.0365(11) Uani 1 1 d . . . . .
H19C H 0.951714 0.607691 0.672753 0.044 Uiso 1 1 calc R U . . .
H19D H 0.961592 0.480017 0.627189 0.044 Uiso 1 1 calc R U . . .
C20' C 0.8783(4) 0.4984(4) 0.7335(4) 0.0501(13) Uani 1 1 d . . . . .
H20D H 0.833847 0.553459 0.760212 0.075 Uiso 1 1 calc R U . . .
H20E H 0.951463 0.496466 0.786491 0.075 Uiso 1 1 calc R U . . .
H20F H 0.829815 0.424396 0.708380 0.075 Uiso 1 1 calc R U . . .
C21' C 0.2011(3) 1.1597(3) 0.5573(3) 0.0259(9) Uani 1 1 d . . . . .
C22' C 0.1318(4) 1.2484(4) 0.5656(3) 0.0328(10) Uani 1 1 d . . . . .
C23' C 0.3137(4) 1.1840(3) 0.6354(3) 0.0298(10) Uani 1 1 d . . . . .
C18' C 0.8163(5) 0.4048(7) 0.4204(4) 0.096(2) Uani 1 1 d D U . . .
H18D H 0.788627 0.459237 0.382537 0.144 Uiso 1 1 calc R U . . .
H18E H 0.794149 0.329365 0.375152 0.144 Uiso 1 1 calc R U . . .
H18F H 0.902669 0.421091 0.451550 0.144 Uiso 1 1 calc R U . . .

loop_
_atom_site_aniso_label
_atom_site_aniso_U_11
_atom_site_aniso_U_22
_atom_site_aniso_U_33
_atom_site_aniso_U_23
_atom_site_aniso_U_13
_atom_site_aniso_U_12
O1 0.0442(19) 0.0319(17) 0.0550(19) 0.0238(14) 0.0250(15) 0.0139(14)
N1 0.0259(19) 0.0320(19) 0.038(2) 0.0134(16) 0.0129(16) 0.0080(15)
N2 0.053(3) 0.031(2) 0.046(2) 0.0164(18) 0.0168(19) 0.0170(19)
N3 0.075(4) 0.065(3) 0.147(5) 0.074(3) 0.076(4) 0.040(3)
C1 0.035(3) 0.024(2) 0.029(2) 0.0090(18) 0.0103(19) 0.0039(18)
C2 0.028(2) 0.025(2) 0.030(2) 0.0124(17) 0.0118(18) 0.0059(17)
C3 0.024(2) 0.026(2) 0.024(2) 0.0052(17) 0.0056(17) 0.0030(17)
C3A 0.027(2) 0.024(2) 0.022(2) 0.0033(16) 0.0036(17) 0.0014(17)
C4 0.034(3) 0.028(2) 0.036(2) 0.0111(18) 0.013(2) 0.0093(19)
C5 0.037(3) 0.037(3) 0.050(3) 0.011(2) 0.022(2) 0.013(2)
C6 0.045(3) 0.041(3) 0.055(3) 0.019(2) 0.031(2) 0.010(2)
C7 0.037(3) 0.029(2) 0.042(3) 0.0153(19) 0.016(2) 0.006(2)
C7A 0.030(2) 0.024(2) 0.030(2) 0.0063(17) 0.0101(19) 0.0060(18)
C8 0.033(3) 0.027(2) 0.033(2) 0.0121(18) 0.0123(19) 0.0027(18)
C9 0.027(2) 0.029(2) 0.034(2) 0.0121(18) 0.0089(19) 0.0064(18)
C10 0.029(2) 0.027(2) 0.034(2) 0.0092(18) 0.0118(19) 0.0050(18)
C11 0.021(2) 0.025(2) 0.027(2) 0.0047(17) 0.0073(17) 0.0005(17)
C12 0.023(2) 0.025(2) 0.028(2) 0.0050(17) 0.0109(17) 0.0034(17)
C13 0.025(2) 0.023(2) 0.026(2) 0.0057(16) 0.0096(17) 0.0025(17)
C14 0.023(2) 0.023(2) 0.026(2) 0.0031(17) 0.0068(17) 0.0009(17)
C15 0.026(2) 0.031(2) 0.035(2) 0.0099(18) 0.0145(19) 0.0042(18)
C16 0.028(2) 0.032(2) 0.035(2) 0.0153(18) 0.0108(19) 0.0050(18)
C17 0.035(3) 0.036(2) 0.035(2) 0.0154(19) 0.012(2) 0.010(2)
C18 0.068(3) 0.034(3) 0.052(3) 0.020(2) 0.030(3) 0.016(2)
C19 0.032(3) 0.030(2) 0.045(3) 0.011(2) 0.021(2) 0.0107(19)
C20 0.031(3) 0.046(3) 0.061(3) 0.022(2) 0.016(2) 0.007(2)
C21 0.028(2) 0.026(2) 0.035(2) 0.0097(18) 0.0104(19) 0.0057(18)
C22 0.032(2) 0.028(2) 0.030(2) 0.0090(18) 0.0110(18) 0.004(2)
C23 0.046(3) 0.037(3) 0.074(4) 0.036(3) 0.031(3) 0.017(2)
O1' 0.0372(18) 0.0277(17) 0.0420(17) 0.0017(13) 0.0107(14) 0.0083(13)
N1' 0.046(2) 0.024(2) 0.049(2) -0.0129(17) -0.0099(19) 0.0159(18)
N2' 0.046(3) 0.036(2) 0.072(3) 0.011(2) 0.023(2) 0.016(2)
N3' 0.041(2) 0.033(2) 0.043(2) 0.0045(17) 0.006(2) 0.0076(18)
C1' 0.031(2) 0.029(2) 0.029(2) 0.0098(18) 0.0138(18) 0.0046(18)
C2' 0.024(2) 0.025(2) 0.030(2) 0.0120(17) 0.0134(18) 0.0068(17)
C3' 0.028(2) 0.026(2) 0.028(2) 0.0138(18) 0.0144(18) 0.0051(17)
C3'A 0.028(2) 0.027(2) 0.029(2) 0.0155(17) 0.0145(18) 0.0047(17)
C4' 0.030(3) 0.031(2) 0.043(3) 0.018(2) 0.017(2) 0.0106(19)
C5' 0.030(3) 0.044(3) 0.040(3) 0.024(2) 0.011(2) 0.008(2)
C6' 0.028(2) 0.045(3) 0.035(2) 0.019(2) 0.0078(19) 0.003(2)
C7' 0.036(3) 0.032(2) 0.033(2) 0.0095(19) 0.010(2) 0.001(2)
C7'A 0.028(2) 0.028(2) 0.028(2) 0.0130(18) 0.0113(18) 0.0055(18)
C8' 0.029(2) 0.021(2) 0.031(2) 0.0071(17) 0.0093(18) 0.0024(17)
C9' 0.027(2) 0.022(2) 0.033(2) 0.0072(17) 0.0085(18) 0.0065(17)
C10' 0.030(2) 0.025(2) 0.034(2) 0.0069(18) 0.0098(19) 0.0042(18)
C11' 0.024(2) 0.022(2) 0.030(2) 0.0096(17) 0.0113(18) 0.0051(17)
C12' 0.028(2) 0.028(2) 0.028(2) 0.0061(18) 0.0066(18) 0.0050(18)
C13' 0.036(3) 0.025(2) 0.030(2) 0.0006(18) 0.0051(19) 0.0053(19)
C14' 0.033(2) 0.026(2) 0.031(2) 0.0057(18) 0.0070(19) 0.0072(18)
C15' 0.022(2) 0.027(2) 0.026(2) 0.0076(17) 0.0065(17) 0.0009(17)
C16' 0.032(2) 0.023(2) 0.028(2) 0.0044(17) 0.0113(19) 0.0045(18)
C17' 0.056(4) 0.111(6) 0.098(5) 0.064(5) 0.021(4) 0.026(4)
C19' 0.026(2) 0.030(2) 0.042(3) 0.0016(19) 0.001(2) 0.0117(19)
C20' 0.050(3) 0.034(3) 0.062(3) 0.017(2) 0.011(3) 0.001(2)
C21' 0.029(2) 0.024(2) 0.029(2) 0.0121(18) 0.0124(19) 0.0071(18)
C22' 0.032(3) 0.029(2) 0.040(3) 0.0109(19) 0.015(2) 0.003(2)
C23' 0.037(3) 0.022(2) 0.034(2) 0.0073(18) 0.016(2) 0.0080(19)
C18' 0.060(4) 0.140(7) 0.091(5) 0.072(5) 0.002(4) 0.010(4)

loop_
_atom_type_symbol
_atom_type_description
_atom_type_scat_dispersion_real
_atom_type_scat_dispersion_imag
_atom_type_scat_source
C C 0.0033 0.0016 'International Tables Vol C Tables 4.2.6.8 and 6.1.1.4'
H H 0.0000 0.0000 'International Tables Vol C Tables 4.2.6.8 and 6.1.1.4'
N N 0.0061 0.0033 'International Tables Vol C Tables 4.2.6.8 and 6.1.1.4'
O O 0.0106 0.0060 'International Tables Vol C Tables 4.2.6.8 and 6.1.1.4'

loop_
_geom_angle_atom_site_label_1
_geom_angle_atom_site_label_2
_geom_angle_atom_site_label_3
_geom_angle
_geom_angle_site_symmetry_1
_geom_angle_site_symmetry_3
_geom_angle_publ_flag
C14 N1 C19 122.1(3) . . ?
C14 N1 C17 121.7(3) . . ?
C19 N1 C17 116.1(3) . . ?
O1 C1 C2 127.8(4) . . ?
O1 C1 C7A 124.7(4) . . ?
C2 C1 C7A 107.5(3) . . ?
C8 C2 C3 128.5(4) . . ?
C8 C2 C1 124.4(3) . . ?
C3 C2 C1 107.0(3) . . ?
C21 C3 C2 127.9(4) . . ?
C21 C3 C3A 124.3(3) . . ?
C2 C3 C3A 107.8(3) . . ?
C4 C3A C7A 119.1(4) . . ?
C4 C3A C3 132.0(4) . . ?
C7A C3A C3 108.9(3) . . ?
C5 C4 C3A 118.0(4) . . ?
C5 C4 H4 121.0 . . ?
C3A C4 H4 121.0 . . ?
C6 C5 C4 122.0(4) . . ?
C6 C5 H5 119.0 . . ?
C4 C5 H5 119.0 . . ?
C5 C6 C7 120.6(4) . . ?
C5 C6 H6 119.7 . . ?
C7 C6 H6 119.7 . . ?
C7A C7 C6 117.6(4) . . ?
C7A C7 H7 121.2 . . ?
C6 C7 H7 121.2 . . ?
C7 C7A C3A 122.6(4) . . ?
C7 C7A C1 128.6(4) . . ?
C3A C7A C1 108.8(3) . . ?
C2 C8 C9 127.8(4) . . ?
C2 C8 H8 116.1 . . ?
C9 C8 H8 116.1 . . ?
C10 C9 C8 119.3(4) . . ?
C10 C9 H9 120.3 . . ?
C8 C9 H9 120.3 . . ?
C9 C10 C11 128.3(4) . . ?
C9 C10 H10 115.8 . . ?
C11 C10 H10 115.8 . . ?
C16 C11 C12 116.8(4) . . ?
C16 C11 C10 119.5(4) . . ?
C12 C11 C10 123.8(4) . . ?
C13 C12 C11 121.7(4) . . ?
C13 C12 H12 119.1 . . ?
C11 C12 H12 119.1 . . ?
C12 C13 C14 121.0(4) . . ?
C12 C13 H13 119.5 . . ?
C14 C13 H13 119.5 . . ?
N1 C14 C15 121.6(4) . . ?
N1 C14 C13 120.6(3) . . ?
C15 C14 C13 117.7(3) . . ?
C16 C15 C14 119.6(4) . . ?
C16 C15 H15 120.2 . . ?
C14 C15 H15 120.2 . . ?
C15 C16 C11 123.1(4) . . ?
C15 C16 H16 118.5 . . ?
C11 C16 H16 118.5 . . ?
N1 C17 C18 113.5(4) . . ?
N1 C17 H17A 108.9 . . ?
C18 C17 H17A 108.9 . . ?
N1 C17 H17B 108.9 . . ?
C18 C17 H17B 108.9 . . ?
H17A C17 H17B 107.7 . . ?
C17 C18 H18A 109.5 . . ?
C17 C18 H18B 109.5 . . ?
H18A C18 H18B 109.5 . . ?
C17 C18 H18C 109.5 . . ?
H18A C18 H18C 109.5 . . ?
H18B C18 H18C 109.5 . . ?
N1 C19 C20 113.3(4) . . ?
N1 C19 H19A 108.9 . . ?
C20 C19 H19A 108.9 . . ?
N1 C19 H19B 108.9 . . ?
C20 C19 H19B 108.9 . . ?
H19A C19 H19B 107.7 . . ?
C19 C20 H20A 109.5 . . ?
C19 C20 H20B 109.5 . . ?
H20A C20 H20B 109.5 . . ?
C19 C20 H20C 109.5 . . ?
H20A C20 H20C 109.5 . . ?
H20B C20 H20C 109.5 . . ?
C3 C21 C23 124.2(4) . . ?
C3 C21 C22 124.8(4) . . ?
C23 C21 C22 111.0(3) . . ?
N2 C22 C21 174.7(4) . . ?
N3 C23 C21 175.4(5) . . ?
C14' N1' C17' 123.1(4) . . ?
C14' N1' C19' 121.4(3) . . ?
C17' N1' C19' 113.1(4) . . ?
O1' C1' C2' 127.7(4) . . ?
O1' C1' C7'A 125.7(4) . . ?
C2' C1' C7'A 106.6(3) . . ?
C8' C2' C3' 128.4(4) . . ?
C8' C2' C1' 124.3(4) . . ?
C3' C2' C1' 107.3(3) . . ?
C21' C3' C2' 128.1(4) . . ?
C21' C3' C3'A 124.2(3) . . ?
C2' C3' C3'A 107.7(3) . . ?
C4' C3'A C7'A 118.7(4) . . ?
C4' C3'A C3' 133.0(4) . . ?
C7'A C3'A C3' 108.4(3) . . ?
C5' C4' C3'A 118.9(4) . . ?
C5' C4' H4' 120.6 . . ?
C3'A C4' H4' 120.6 . . ?
C6' C5' C4' 121.9(4) . . ?
C6' C5' H5' 119.1 . . ?
C4' C5' H5' 119.1 . . ?
C5' C6' C7' 120.2(4) . . ?
C5' C6' H6' 119.9 . . ?
C7' C6' H6' 119.9 . . ?
C6' C7' C7'A 118.0(4) . . ?
C6' C7' H7' 121.0 . . ?
C7'A C7' H7' 121.0 . . ?
C7' C7'A C3'A 122.4(4) . . ?
C7' C7'A C1' 127.7(4) . . ?
C3'A C7'A C1' 109.9(3) . . ?
C2' C8' C9' 127.1(4) . . ?
C2' C8' H8' 116.4 . . ?
C9' C8' H8' 116.4 . . ?
C10' C9' C8' 120.7(4) . . ?
C10' C9' H9' 119.7 . . ?
C8' C9' H9' 119.7 . . ?
C9' C10' C11' 128.3(4) . . ?
C9' C10' H10' 115.8 . . ?
C11' C10' H10' 115.8 . . ?
C12' C11' C16' 115.8(3) . . ?
C12' C11' C10' 124.5(4) . . ?
C16' C11' C10' 119.7(3) . . ?
C13' C12' C11' 122.2(4) . . ?
C13' C12' H12' 118.9 . . ?
C11' C12' H12' 118.9 . . ?
C12' C13' C14' 121.2(4) . . ?
C12' C13' H13' 119.4 . . ?
C14' C13' H13' 119.4 . . ?
N1' C14' C15' 122.3(4) . . ?
N1' C14' C13' 121.0(4) . . ?
C15' C14' C13' 116.7(4) . . ?
C16' C15' C14' 121.4(4) . . ?
C16' C15' H15' 119.3 . . ?
C14' C15' H15' 119.3 . . ?
C15' C16' C11' 122.6(4) . . ?
C15' C16' H16' 118.7 . . ?
C11' C16' H16' 118.7 . . ?
N1' C17' C18' 103.6(5) . . ?
N1' C17' H17C 111.0 . . ?
C18' C17' H17C 111.0 . . ?
N1' C17' H17D 111.0 . . ?
C18' C17' H17D 111.0 . . ?
H17C C17' H17D 109.0 . . ?
N1' C19' C20' 111.1(4) . . ?
N1' C19' H19C 109.4 . . ?
C20' C19' H19C 109.4 . . ?
N1' C19' H19D 109.4 . . ?
C20' C19' H19D 109.4 . . ?
H19C C19' H19D 108.0 . . ?
C19' C20' H20D 109.5 . . ?
C19' C20' H20E 109.5 . . ?
H20D C20' H20E 109.5 . . ?
C19' C20' H20F 109.5 . . ?
H20D C20' H20F 109.5 . . ?
H20E C20' H20F 109.5 . . ?
C3' C21' C22' 123.8(4) . . ?
C3' C21' C23' 123.5(3) . . ?
C22' C21' C23' 112.6(3) . . ?
N2' C22' C21' 177.0(5) . . ?
N3' C23' C21' 176.2(4) . . ?
C17' C18' H18D 109.5 . . ?
C17' C18' H18E 109.5 . . ?
H18D C18' H18E 109.5 . . ?
C17' C18' H18F 109.5 . . ?
H18D C18' H18F 109.5 . . ?
H18E C18' H18F 109.5 . . ?

loop_
_geom_bond_atom_site_label_1
_geom_bond_atom_site_label_2
_geom_bond_distance
_geom_bond_site_symmetry_2
_geom_bond_publ_flag
O1 C1 1.228(5) . ?
N1 C14 1.364(5) . ?
N1 C19 1.463(5) . ?
N1 C17 1.465(5) . ?
N2 C22 1.151(5) . ?
N3 C23 1.140(6) . ?
C1 C2 1.476(5) . ?
C1 C7A 1.480(6) . ?
C2 C8 1.374(6) . ?
C2 C3 1.457(5) . ?
C3 C21 1.374(5) . ?
C3 C3A 1.485(6) . ?
C3A C4 1.389(6) . ?
C3A C7A 1.399(5) . ?
C4 C5 1.383(6) . ?
C4 H4 0.9500 . ?
C5 C6 1.378(6) . ?
C5 H5 0.9500 . ?
C6 C7 1.382(6) . ?
C6 H6 0.9500 . ?
C7 C7A 1.371(6) . ?
C7 H7 0.9500 . ?
C8 C9 1.410(6) . ?
C8 H8 0.9500 . ?
C9 C10 1.361(6) . ?
C9 H9 0.9500 . ?
C10 C11 1.429(5) . ?
C10 H10 0.9500 . ?
C11 C16 1.399(6) . ?
C11 C12 1.406(5) . ?
C12 C13 1.365(5) . ?
C12 H12 0.9500 . ?
C13 C14 1.420(6) . ?
C13 H13 0.9500 . ?
C14 C15 1.415(5) . ?
C15 C16 1.374(6) . ?
C15 H15 0.9500 . ?
C16 H16 0.9500 . ?
C17 C18 1.517(6) . ?
C17 H17A 0.9900 . ?
C17 H17B 0.9900 . ?
C18 H18A 0.9800 . ?
C18 H18B 0.9800 . ?
C18 H18C 0.9800 . ?
C19 C20 1.512(6) . ?
C19 H19A 0.9900 . ?
C19 H19B 0.9900 . ?
C20 H20A 0.9800 . ?
C20 H20B 0.9800 . ?
C20 H20C 0.9800 . ?
C21 C23 1.431(7) . ?
C21 C22 1.431(6) . ?
O1' C1' 1.221(5) . ?
N1' C14' 1.366(5) . ?
N1' C17' 1.428(2) . ?
N1' C19' 1.464(5) . ?
N2' C22' 1.140(5) . ?
N3' C23' 1.150(5) . ?
C1' C2' 1.480(6) . ?
C1' C7'A 1.480(6) . ?
C2' C8' 1.374(5) . ?
C2' C3' 1.463(5) . ?
C3' C21' 1.373(5) . ?
C3' C3'A 1.487(6) . ?
C3'A C4' 1.394(5) . ?
C3'A C7'A 1.397(6) . ?
C4' C5' 1.383(6) . ?
C4' H4' 0.9500 . ?
C5' C6' 1.380(6) . ?
C5' H5' 0.9500 . ?
C6' C7' 1.387(6) . ?
C6' H6' 0.9500 . ?
C7' C7'A 1.385(6) . ?
C7' H7' 0.9500 . ?
C8' C9' 1.405(5) . ?
C8' H8' 0.9500 . ?
C9' C10' 1.370(6) . ?
C9' H9' 0.9500 . ?
C10' C11' 1.425(5) . ?
C10' H10' 0.9500 . ?
C11' C12' 1.411(5) . ?
C11' C16' 1.413(5) . ?
C12' C13' 1.366(5) . ?
C12' H12' 0.9500 . ?
C13' C14' 1.422(6) . ?
C13' H13' 0.9500 . ?
C14' C15' 1.406(5) . ?
C15' C16' 1.359(5) . ?
C15' H15' 0.9500 . ?
C16' H16' 0.9500 . ?
C17' C18' 1.534(2) . ?
C17' H17C 0.9900 . ?
C17' H17D 0.9900 . ?
C19' C20' 1.515(7) . ?
C19' H19C 0.9900 . ?
C19' H19D 0.9900 . ?
C20' H20D 0.9800 . ?
C20' H20E 0.9800 . ?
C20' H20F 0.9800 . ?
C21' C22' 1.430(6) . ?
C21' C23' 1.431(6) . ?
C18' H18D 0.9800 . ?
C18' H18E 0.9800 . ?
C18' H18F 0.9800 . ?
